data_1555863
loop_
_publ_author_name
'Uchida, Junji'
'Nakamura, Takashi'
'Yamamura, Masaki'
'Yamaguchi, Gento'
'Nabeshima, Tatsuya'

_publ_section_title
;
 m-Phenylene-Linked Dipyrrins and Their Boron-Difluoride Complexes as
 Variously Shaped Macrocyclic Oligomers.
;
_journal_issue 20
_journal_name_full 'Organic letters'
_journal_page_first 5380
_journal_page_last 5383
_journal_paper_doi 10.1021/acs.orglett.6b02761
_journal_volume 18
_journal_year 2016
_chemical_formula_sum 'C130 H115 N10 O5'
_chemical_formula_weight 1897.31
_space_group_crystal_system triclinic
_space_group_IT_number 2
_space_group_name_Hall '-P 1'
_space_group_name_H-M_alt 'P -1'
_atom_sites_solution_hydrogens geom
_audit_creation_method SHELXL-2014
_cell_angle_alpha 85.0570(10)
_cell_angle_beta 76.172(2)
_cell_angle_gamma 73.381(2)
_cell_formula_units_Z 2
_cell_length_a 14.8093(17)
_cell_length_b 20.899(2)
_cell_length_c 23.578(3)
_cell_measurement_reflns_used 9948
_cell_measurement_temperature 120
_cell_measurement_theta_max 27.317
_cell_measurement_theta_min 2.191
_cell_volume 6788.6(13)
_computing_structure_refinement 'SHELXL-2014 (Sheldrick, 2014)'
_diffrn_ambient_temperature 120(2)
_diffrn_measured_fraction_theta_full 0.970
_diffrn_measured_fraction_theta_max 0.923
_diffrn_measurement_device_type 'Bruker APEX-II CCD'
_diffrn_measurement_method '\f and \w scans'
_diffrn_radiation_monochromator graphite
_diffrn_radiation_source 'fine-focus sealed tube'
_diffrn_radiation_type MoK\a
_diffrn_radiation_wavelength 0.71073
_diffrn_reflns_av_R_equivalents 0.0273
_diffrn_reflns_av_unetI/netI 0.0996
_diffrn_reflns_Laue_measured_fraction_full 0.970
_diffrn_reflns_Laue_measured_fraction_max 0.923
_diffrn_reflns_limit_h_max 19
_diffrn_reflns_limit_h_min -8
_diffrn_reflns_limit_k_max 27
_diffrn_reflns_limit_k_min -25
_diffrn_reflns_limit_l_max 30
_diffrn_reflns_limit_l_min -27
_diffrn_reflns_number 38140
_diffrn_reflns_point_group_measured_fraction_full 0.970
_diffrn_reflns_point_group_measured_fraction_max 0.923
_diffrn_reflns_theta_full 25.242
_diffrn_reflns_theta_max 27.504
_diffrn_reflns_theta_min 1.338
_exptl_absorpt_coefficient_mu 0.057
_exptl_absorpt_correction_T_max 0.7456
_exptl_absorpt_correction_T_min 0.5961
_exptl_absorpt_correction_type multi-scan
_exptl_absorpt_process_details
;    
 SADABS-2008/1 - Bruker AXS area detector scaling and absorption correction 
;
_exptl_crystal_colour purple
_exptl_crystal_density_diffrn 0.928
_exptl_crystal_description prism
_exptl_crystal_F_000 2010
_refine_diff_density_max 0.529
_refine_diff_density_min -0.288
_refine_diff_density_rms 0.057
_refine_ls_extinction_method none
_refine_ls_goodness_of_fit_ref 1.003
_refine_ls_hydrogen_treatment constr
_refine_ls_matrix_type full
_refine_ls_number_parameters 1332
_refine_ls_number_reflns 28831
_refine_ls_number_restraints 0
_refine_ls_restrained_S_all 1.003
_refine_ls_R_factor_all 0.1341
_refine_ls_R_factor_gt 0.0771
_refine_ls_shift/su_max 0.001
_refine_ls_shift/su_mean 0.000
_refine_ls_structure_factor_coef Fsqd
_refine_ls_weighting_details 'w=1/[\s^2^(Fo^2^)+(0.0800P)^2^+2.0000P] where P=(Fo^2^+2Fc^2^)/3'
_refine_ls_weighting_scheme calc
_refine_ls_wR_factor_gt 0.1755
_refine_ls_wR_factor_ref 0.1928
_reflns_Friedel_coverage 0.000
_reflns_number_gt 15499
_reflns_number_total 28831
_reflns_threshold_expression 'I > 2\s(I)'
_cod_data_source_file ol6b02761_si_005.cif
_cod_data_source_block best_sqd
_cod_database_code 1555863
_shelx_space_group_comment
;
The symmetry employed for this shelxl refinement is uniquely defined
by the following loop, which should always be used as a source of
symmetry information in preference to the above space-group names.
They are only intended as comments.
;
_shelxl_version_number 2014-3

loop_
_space_group_symop_operation_xyz
'x, y, z'
'-x, -y, -z'

loop_
_atom_site_label
_atom_site_type_symbol
_atom_site_fract_x
_atom_site_fract_y
_atom_site_fract_z
_atom_site_U_iso_or_equiv
_atom_site_adp_type
_atom_site_occupancy
_atom_site_site_symmetry_order
_atom_site_calc_flag
_atom_site_refinement_flags_posn
_atom_site_refinement_flags_adp
O1 O 0.24320(14) 0.97792(9) 0.39005(7) 0.0297(4) Uani 1 1 d . .
N1 N -0.02918(19) 1.37889(11) 0.40953(10) 0.0354(6) Uani 1 1 d . .
N2 N 0.41094(16) 0.89738(11) 0.10382(9) 0.0277(5) Uani 1 1 d . .
N3 N 0.76184(16) 0.76517(10) 0.16534(8) 0.0247(5) Uani 1 1 d . .
O2 O 0.28112(16) 1.48753(9) 0.20411(8) 0.0381(5) Uani 1 1 d . .
O3 O -0.07396(14) 1.22930(10) 0.53905(8) 0.0358(5) Uani 1 1 d . .
O4 O 0.84931(13) 1.03865(8) 0.09650(7) 0.0289(4) Uani 1 1 d . .
O5 O 0.58726(14) 0.84007(8) 0.13455(7) 0.0288(4) Uani 1 1 d . .
C1 C 0.8101(4) 1.3765(2) 0.09292(16) 0.0875(16) Uani 1 1 d . .
H1 H 0.7474 1.3881 0.1190 0.131 Uiso 1 1 calc R U
H2 H 0.8507 1.3995 0.1039 0.131 Uiso 1 1 calc R U
H3 H 0.8385 1.3292 0.0951 0.131 Uiso 1 1 calc R U
C2 C 0.2298(3) 1.23093(16) 0.18573(17) 0.0625(10) Uani 1 1 d . .
H54 H 0.1944 1.2180 0.2224 0.094 Uiso 1 1 calc R U
H55 H 0.2913 1.1984 0.1749 0.094 Uiso 1 1 calc R U
H56 H 0.1939 1.2337 0.1563 0.094 Uiso 1 1 calc R U
C3 C 0.1753(3) 1.34633(14) 0.22723(13) 0.0438(8) Uani 1 1 d . .
H96 H 0.1205 1.3352 0.2490 0.053 Uiso 1 1 calc R U
C4 C 0.4595(3) 0.8370(2) 0.37944(13) 0.0639(11) Uani 1 1 d . .
H97 H 0.4898 0.8052 0.4040 0.077 Uiso 1 1 calc R U
C5 C 0.5918(2) 1.12366(12) 0.14813(10) 0.0249(6) Uani 1 1 d . .
H98 H 0.5475 1.1640 0.1426 0.030 Uiso 1 1 calc R U
C6 C -0.2548(3) 1.58644(18) 0.40151(15) 0.0509(9) Uani 1 1 d . .
C7 C 0.4524(2) 0.85049(13) 0.06130(10) 0.0283(6) Uani 1 1 d . .
C8 C 0.0704(3) 1.2276(2) -0.00307(18) 0.0807(13) Uani 1 1 d . .
H19 H 0.1021 1.2626 -0.0105 0.121 Uiso 1 1 calc R U
H20 H 0.0056 1.2447 0.0193 0.121 Uiso 1 1 calc R U
H21 H 0.0687 1.2113 -0.0395 0.121 Uiso 1 1 calc R U
C9 C 0.1254(3) 1.17129(17) 0.03069(13) 0.0483(8) Uani 1 1 d . .
N4 N 0.65926(17) 1.22782(10) 0.08367(9) 0.0296(5) Uani 1 1 d . .
C10 C 0.2230(2) 1.05935(13) 0.22067(11) 0.0282(6) Uani 1 1 d . .
H86 H 0.1792 1.0989 0.2127 0.034 Uiso 1 1 calc R U
C11 C 0.9595(2) 0.74236(12) 0.24912(11) 0.0275(6) Uani 1 1 d . .
C12 C 0.2176(2) 1.16628(16) 0.03511(12) 0.0430(8) Uani 1 1 d . .
H106 H 0.2460 1.1997 0.0181 0.052 Uiso 1 1 calc R U
C13 C 0.3664(2) 0.93011(14) 0.30602(11) 0.0323(7) Uani 1 1 d . .
C14 C 0.28220(19) 1.00845(13) 0.17972(10) 0.0260(6) Uani 1 1 d . .
C15 C -0.2887(3) 1.5460(2) 0.3644(2) 0.0908(15) Uani 1 1 d . .
H10 H -0.3520 1.5701 0.3593 0.136 Uiso 1 1 calc R U
H11 H -0.2909 1.5038 0.3836 0.136 Uiso 1 1 calc R U
H12 H -0.2445 1.5384 0.3269 0.136 Uiso 1 1 calc R U
C16 C 0.8807(2) 0.98458(14) 0.05660(12) 0.0384(7) Uani 1 1 d . .
H74 H 0.8555 0.9483 0.0744 0.058 Uiso 1 1 calc R U
H75 H 0.9501 0.9698 0.0470 0.058 Uiso 1 1 calc R U
H76 H 0.8576 0.9994 0.0217 0.058 Uiso 1 1 calc R U
C17 C 0.2088(3) 0.91461(17) 0.69581(12) 0.0492(9) Uani 1 1 d . .
C18 C 0.71615(19) 1.16603(12) 0.07773(10) 0.0235(6) Uani 1 1 d . .
C19 C -0.3518(3) 1.7505(2) 0.48343(17) 0.0739(12) Uani 1 1 d . .
H13 H -0.3586 1.7835 0.4527 0.111 Uiso 1 1 calc R U
H14 H -0.3248 1.7649 0.5115 0.111 Uiso 1 1 calc R U
H15 H -0.4141 1.7446 0.5021 0.111 Uiso 1 1 calc R U
C20 C 0.1993(3) 0.88130(19) 0.74887(13) 0.0610(10) Uani 1 1 d . .
H107 H 0.2397 0.8826 0.7732 0.073 Uiso 1 1 calc R U
C21 C 0.1318(2) 1.06810(15) 0.08920(12) 0.0371(7) Uani 1 1 d . .
C22 C 0.5294(2) 0.79013(13) 0.06666(10) 0.0282(6) Uani 1 1 d . .
C23 C 0.8615(2) 0.84555(13) 0.21122(11) 0.0285(6) Uani 1 1 d . .
C24 C 0.3271(3) 1.49232(17) 0.24930(14) 0.0604(11) Uani 1 1 d . .
H77 H 0.2858 1.4873 0.2865 0.091 Uiso 1 1 calc R U
H78 H 0.3398 1.5352 0.2468 0.091 Uiso 1 1 calc R U
H79 H 0.3870 1.4578 0.2451 0.091 Uiso 1 1 calc R U
C25 C -0.0038(2) 1.55464(14) 0.30189(12) 0.0364(7) Uani 1 1 d . .
H66 H -0.0401 1.5989 0.3074 0.044 Uiso 1 1 calc R U
C26 C 0.5952(2) 0.78534(13) 0.10247(11) 0.0287(6) Uani 1 1 d . .
C27 C 0.0106(2) 1.21781(14) 0.49600(11) 0.0301(6) Uani 1 1 d . .
C28 C 0.0769(2) 1.10646(14) 0.54517(11) 0.0310(6) Uani 1 1 d . .
C29 C 0.3441(2) 0.93527(15) 0.02817(11) 0.0342(7) Uani 1 1 d . .
H87 H 0.3066 0.9622 0.0041 0.041 Uiso 1 1 calc R U
C30 C 0.8454(2) 0.77742(16) 0.34649(12) 0.0450(8) Uani 1 1 d . .
H28 H 0.8487 0.7751 0.3868 0.068 Uiso 1 1 calc R U
H29 H 0.7991 0.7554 0.3418 0.068 Uiso 1 1 calc R U
H30 H 0.8262 0.8233 0.3342 0.068 Uiso 1 1 calc R U
C31 C -0.1929(3) 1.66290(16) 0.46672(12) 0.0443(8) Uani 1 1 d . .
H108 H -0.1716 1.6885 0.4883 0.053 Uiso 1 1 calc R U
N5 N 0.78430(16) 0.88533(10) 0.18805(9) 0.0269(5) Uani 1 1 d . .
C32 C 0.1160(2) 1.01128(14) 0.59048(10) 0.0302(6) Uani 1 1 d . .
C33 C -0.2863(3) 1.68565(18) 0.45839(13) 0.0517(9) Uani 1 1 d . .
C34 C 1.0704(2) 0.71521(16) 0.14932(12) 0.0424(8) Uani 1 1 d . .
H31 H 1.0432 0.6837 0.1369 0.064 Uiso 1 1 calc R U
H32 H 1.1388 0.7037 0.1332 0.064 Uiso 1 1 calc R U
H33 H 1.0409 0.7592 0.1360 0.064 Uiso 1 1 calc R U
C35 C 1.1271(2) 0.68480(12) 0.24323(12) 0.0346(7) Uani 1 1 d . .
H109 H 1.1885 0.6653 0.2210 0.042 Uiso 1 1 calc R U
C36 C 0.5037(3) 0.8370(2) 0.31983(14) 0.0735(13) Uani 1 1 d . .
C37 C 0.1314(3) 0.84602(16) 0.76686(12) 0.0540(10) Uani 1 1 d . .
C38 C 0.2351(2) 0.90497(14) 0.55524(10) 0.0309(6) Uani 1 1 d . .
C39 C 0.3175(2) 0.97492(13) 0.26409(10) 0.0285(6) Uani 1 1 d . .
C40 C 0.0833(2) 1.01658(18) 0.11987(15) 0.0545(9) Uani 1 1 d . .
H22 H 0.0176 1.0285 0.1157 0.082 Uiso 1 1 calc R U
H23 H 0.0842 1.0145 0.1606 0.082 Uiso 1 1 calc R U
H24 H 0.1171 0.9737 0.1029 0.082 Uiso 1 1 calc R U
C41 C 0.7873(2) 1.43556(13) -0.08313(12) 0.0390(7) Uani 1 1 d . .
H110 H 0.7826 1.4487 -0.1212 0.047 Uiso 1 1 calc R U
C42 C 0.7844(2) 0.65492(14) 0.16836(13) 0.0401(8) Uani 1 1 d . .
H46 H 0.7797 0.6127 0.1623 0.048 Uiso 1 1 calc R U
C43 C -0.1292(2) 1.60244(14) 0.44362(11) 0.0356(7) Uani 1 1 d . .
C44 C 0.68771(19) 1.11245(12) 0.11602(10) 0.0236(6) Uani 1 1 d . .
C45 C 0.2730(3) 1.17943(16) 0.36143(13) 0.0495(8) Uani 1 1 d . .
H57 H 0.2577 1.1921 0.3240 0.074 Uiso 1 1 calc R U
H58 H 0.3066 1.1328 0.3617 0.074 Uiso 1 1 calc R U
H59 H 0.3133 1.2051 0.3688 0.074 Uiso 1 1 calc R U
C46 C -0.0287(2) 1.58127(15) 0.45335(14) 0.0456(8) Uani 1 1 d . .
H16 H 0.0134 1.5980 0.4218 0.068 Uiso 1 1 calc R U
H17 H -0.0067 1.5334 0.4549 0.068 Uiso 1 1 calc R U
H18 H -0.0282 1.5989 0.4895 0.068 Uiso 1 1 calc R U
C47 C 0.5805(2) 1.37352(13) 0.07243(11) 0.0356(7) Uani 1 1 d . .
C48 C 0.79591(19) 0.94576(12) 0.18413(10) 0.0257(6) Uani 1 1 d . .
C49 C 0.3435(2) 0.95028(13) 0.08529(11) 0.0282(6) Uani 1 1 d . .
C50 C 0.7241(2) 1.00496(12) 0.16679(10) 0.0244(6) Uani 1 1 d . .
C51 C 0.3427(2) 1.37792(13) 0.16364(12) 0.0367(7) Uani 1 1 d . .
C52 C 0.5601(2) 1.07761(13) 0.18755(11) 0.0277(6) Uani 1 1 d . .
C53 C 0.75283(19) 1.05120(12) 0.12561(10) 0.0239(6) Uani 1 1 d . .
C54 C 0.1489(2) 0.91235(14) 0.65877(11) 0.0336(7) Uani 1 1 d . .
C55 C -0.1347(2) 1.36313(16) 0.49114(13) 0.0440(8) Uani 1 1 d . .
H67 H -0.1662 1.3431 0.5236 0.053 Uiso 1 1 calc R U
N6 N 0.13072(18) 1.04438(12) 0.53631(9) 0.0329(6) Uani 1 1 d . .
C56 C 0.6221(2) 0.89284(13) 0.09999(12) 0.0334(7) Uani 1 1 d . .
H90 H 0.6909 0.8775 0.0860 0.050 Uiso 1 1 calc R U
H91 H 0.6064 0.9313 0.1238 0.050 Uiso 1 1 calc R U
H92 H 0.5919 0.9046 0.0674 0.050 Uiso 1 1 calc R U
C57 C 0.3734(2) 1.10895(16) 0.06561(13) 0.0437(8) Uani 1 1 d . .
H25 H 0.3806 1.1032 0.1053 0.065 Uiso 1 1 calc R U
H26 H 0.3883 1.1494 0.0493 0.065 Uiso 1 1 calc R U
H27 H 0.4166 1.0717 0.0431 0.065 Uiso 1 1 calc R U
C58 C 0.3723(2) 0.88237(16) 0.40343(11) 0.0411(8) Uani 1 1 d . .
C59 C 0.0487(2) 1.05739(13) 0.63313(11) 0.0309(6) Uani 1 1 d . .
H68 H 0.0264 1.0479 0.6724 0.037 Uiso 1 1 calc R U
C60 C 0.7305(2) 1.39546(13) -0.05181(11) 0.0322(6) Uani 1 1 d . .
C61 C -0.0992(2) 1.43886(15) 0.42225(12) 0.0395(7) Uani 1 1 d . .
C62 C 1.0206(2) 0.71462(13) 0.33592(12) 0.0342(7) Uani 1 1 d . .
H111 H 1.0104 0.7154 0.3764 0.041 Uiso 1 1 calc R U
C63 C 0.8557(3) 1.43666(18) -0.00219(15) 0.0589(10) Uani 1 1 d . .
H112 H 0.8976 1.4505 0.0146 0.071 Uiso 1 1 calc R U
C64 C 0.1226(4) 0.8081(2) 0.82567(13) 0.0818(14) Uani 1 1 d . .
H37 H 0.1767 0.7691 0.8234 0.123 Uiso 1 1 calc R U
H38 H 0.0637 0.7949 0.8347 0.123 Uiso 1 1 calc R U
H39 H 0.1220 0.8365 0.8557 0.123 Uiso 1 1 calc R U
C65 C 0.6634(2) 1.37205(14) -0.07957(12) 0.0382(7) Uani 1 1 d . .
H4 H 0.6753 1.3830 -0.1206 0.057 Uiso 1 1 calc R U
H5 H 0.5975 1.3938 -0.0615 0.057 Uiso 1 1 calc R U
H6 H 0.6749 1.3246 -0.0742 0.057 Uiso 1 1 calc R U
C66 C -0.3149(3) 1.64678(18) 0.42575(15) 0.0544(9) Uani 1 1 d . .
H113 H -0.3773 1.6614 0.4195 0.065 Uiso 1 1 calc R U
C67 C 0.8430(2) 0.66935(13) 0.20062(12) 0.0360(7) Uani 1 1 d . .
H47 H 0.8843 0.6384 0.2203 0.043 Uiso 1 1 calc R U
C68 C 0.0762(2) 1.53132(14) 0.25933(13) 0.0398(8) Uani 1 1 d . .
H69 H 0.1062 1.5564 0.2303 0.048 Uiso 1 1 calc R U
C69 C 0.6219(3) 0.61463(15) 0.00316(14) 0.0468(8) Uani 1 1 d . .
H93 H 0.5610 0.6157 -0.0050 0.070 Uiso 1 1 calc R U
H94 H 0.6441 0.5746 0.0249 0.070 Uiso 1 1 calc R U
H95 H 0.6684 0.6154 -0.0329 0.070 Uiso 1 1 calc R U
N7 N 0.51241(19) 1.34466(11) 0.10765(9) 0.0349(6) Uani 1 1 d . .
C70 C 0.1095(2) 1.25179(15) 0.40893(12) 0.0380(7) Uani 1 1 d . .
H99 H 0.1193 1.2836 0.3798 0.046 Uiso 1 1 calc R U
C71 C 0.8808(2) 0.94829(13) 0.20338(11) 0.0303(6) Uani 1 1 d . .
H48 H 0.9035 0.9855 0.2031 0.036 Uiso 1 1 calc R U
C72 C 0.2703(2) 1.42478(13) 0.19969(11) 0.0338(7) Uani 1 1 d . .
C73 C 0.7083(2) 1.26823(13) 0.04498(11) 0.0297(6) Uani 1 1 d . .
C74 C 0.1649(2) 0.94569(14) 0.59898(10) 0.0287(6) Uani 1 1 d . .
C75 C 0.2713(2) 1.11291(14) 0.06424(11) 0.0341(7) Uani 1 1 d . .
C76 C 0.0829(2) 1.12207(17) 0.05846(13) 0.0482(8) Uani 1 1 d . .
H114 H 0.0198 1.1251 0.0565 0.058 Uiso 1 1 calc R U
C77 C 0.6657(2) 0.72569(13) 0.10832(11) 0.0296(6) Uani 1 1 d . .
C78 C 0.0237(2) 1.11713(14) 0.60533(11) 0.0335(7) Uani 1 1 d . .
H70 H -0.0186 1.1567 0.6215 0.040 Uiso 1 1 calc R U
C79 C 0.4566(2) 1.09174(15) 0.22218(13) 0.0410(7) Uani 1 1 d . .
H60 H 0.4196 1.0747 0.2019 0.061 Uiso 1 1 calc R U
H61 H 0.4293 1.1391 0.2267 0.061 Uiso 1 1 calc R U
H62 H 0.4551 1.0704 0.2600 0.061 Uiso 1 1 calc R U
C80 C 0.0707(3) 0.84490(15) 0.73049(13) 0.0490(8) Uani 1 1 d . .
H115 H 0.0238 0.8220 0.7425 0.059 Uiso 1 1 calc R U
C81 C 0.2456(3) 1.29882(15) 0.19141(14) 0.0475(9) Uani 1 1 d . .
C82 C 0.7999(3) 1.39675(16) 0.03075(14) 0.0522(9) Uani 1 1 d . .
C83 C -0.0495(2) 1.33260(15) 0.45261(12) 0.0375(7) Uani 1 1 d . .
C84 C 0.8797(2) 0.77719(12) 0.21910(11) 0.0267(6) Uani 1 1 d . .
C85 C 0.7369(2) 1.37689(13) 0.00596(12) 0.0345(7) Uani 1 1 d . .
C86 C 0.9434(2) 0.74350(12) 0.30984(11) 0.0305(6) Uani 1 1 d . .
C87 C 0.0220(2) 1.26666(14) 0.45186(11) 0.0338(7) Uani 1 1 d . .
C88 C 0.2922(2) 0.83905(16) 0.55871(11) 0.0387(7) Uani 1 1 d . .
H71 H 0.2904 0.8117 0.5920 0.046 Uiso 1 1 calc R U
C89 C 0.4097(2) 0.87386(15) 0.01389(11) 0.0341(7) Uani 1 1 d . .
H88 H 0.4232 0.8519 -0.0211 0.041 Uiso 1 1 calc R U
C90 C 0.6280(2) 1.01729(12) 0.19612(11) 0.0255(6) Uani 1 1 d . .
H100 H 0.6082 0.9851 0.2219 0.031 Uiso 1 1 calc R U
C91 C 0.8034(2) 1.16337(13) 0.03334(11) 0.0301(6) Uani 1 1 d . .
H49 H 0.8536 1.1255 0.0207 0.036 Uiso 1 1 calc R U
C92 C -0.1649(2) 1.42932(16) 0.47246(13) 0.0455(8) Uani 1 1 d . .
H72 H -0.2197 1.4615 0.4906 0.055 Uiso 1 1 calc R U
C93 C 0.3268(2) 0.93080(14) 0.36642(11) 0.0326(7) Uani 1 1 d . .
C94 C 0.7338(2) 0.71524(13) 0.14666(11) 0.0292(6) Uani 1 1 d . .
C95 C 0.1814(2) 1.19240(15) 0.40804(12) 0.0382(7) Uani 1 1 d . .
C96 C 0.1839(2) 1.41093(13) 0.23179(11) 0.0369(7) Uani 1 1 d . .
C97 C 0.9114(3) 1.5004(2) -0.09396(17) 0.0815(14) Uani 1 1 d . .
H7 H 0.9538 1.4771 -0.1278 0.122 Uiso 1 1 calc R U
H8 H 0.9491 1.5109 -0.0700 0.122 Uiso 1 1 calc R U
H9 H 0.8697 1.5410 -0.1060 0.122 Uiso 1 1 calc R U
C99 C 0.0161(3) 0.87186(17) 0.63557(14) 0.0513(9) Uani 1 1 d . .
H40 H 0.0058 0.9108 0.6106 0.077 Uiso 1 1 calc R U
H41 H -0.0450 0.8678 0.6586 0.077 Uiso 1 1 calc R U
H42 H 0.0475 0.8329 0.6121 0.077 Uiso 1 1 calc R U
C100 C 1.0517(2) 0.71360(12) 0.21504(12) 0.0296(6) Uani 1 1 d . .
C101 C 0.3519(2) 0.82141(16) 0.50387(11) 0.0410(7) Uani 1 1 d . .
H73 H 0.3972 0.7806 0.4939 0.049 Uiso 1 1 calc R U
C102 C -0.1483(2) 1.20809(17) 0.52283(14) 0.0484(9) Uani 1 1 d . .
H80 H -0.1659 1.2337 0.4894 0.073 Uiso 1 1 calc R U
H81 H -0.2039 1.2148 0.5548 0.073 Uiso 1 1 calc R U
H82 H -0.1247 1.1616 0.5135 0.073 Uiso 1 1 calc R U
C103 C 0.6718(2) 0.67079(13) 0.07528(11) 0.0328(6) Uani 1 1 d . .
H101 H 0.7188 0.6309 0.0782 0.039 Uiso 1 1 calc R U
C104 C 0.2848(3) 0.9530(2) 0.67764(15) 0.0805(14) Uani 1 1 d . .
H43 H 0.3241 0.9451 0.7059 0.121 Uiso 1 1 calc R U
H44 H 0.2534 0.9999 0.6754 0.121 Uiso 1 1 calc R U
H45 H 0.3249 0.9382 0.6401 0.121 Uiso 1 1 calc R U
C105 C 0.5397(2) 0.73317(13) 0.03495(11) 0.0297(6) Uani 1 1 d . .
H102 H 0.4974 0.7356 0.0108 0.036 Uiso 1 1 calc R U
C106 C 0.1057(2) 1.45930(13) 0.26800(12) 0.0356(7) Uani 1 1 d . .
C107 C 0.4309(2) 1.39333(14) 0.12939(11) 0.0345(7) Uani 1 1 d . .
C108 C 0.0836(2) 1.15697(14) 0.49700(11) 0.0333(7) Uani 1 1 d . .
C109 C 0.6732(2) 1.33698(13) 0.04210(11) 0.0339(7) Uani 1 1 d . .
C110 C 0.3279(3) 1.31460(14) 0.16031(13) 0.0458(8) Uani 1 1 d . .
H103 H 0.3753 1.2826 0.1364 0.055 Uiso 1 1 calc R U
N8 N 0.04699(19) 1.44009(11) 0.31383(9) 0.0358(6) Uani 1 1 d . .
C111 C 0.5369(2) 1.44321(13) 0.07319(11) 0.0362(7) Uani 1 1 d . .
H50 H 0.5655 1.4753 0.0533 0.043 Uiso 1 1 calc R U
C112 C -0.0926(2) 1.49850(14) 0.38770(12) 0.0368(7) Uani 1 1 d . .
C113 C 0.8501(3) 1.45606(16) -0.05899(14) 0.0515(9) Uani 1 1 d . .
C114 C 0.2442(2) 1.03799(13) 0.27335(11) 0.0308(6) Uani 1 1 d . .
H89 H 0.2166 1.0599 0.3086 0.037 Uiso 1 1 calc R U
C115 C 0.0792(2) 0.87808(14) 0.67542(11) 0.0346(7) Uani 1 1 d . .
C116 C 1.1945(3) 0.65272(16) 0.33322(15) 0.0531(9) Uani 1 1 d . .
H34 H 1.1899 0.6796 0.3654 0.080 Uiso 1 1 calc R U
H35 H 1.2551 0.6494 0.3058 0.080 Uiso 1 1 calc R U
H36 H 1.1908 0.6089 0.3474 0.080 Uiso 1 1 calc R U
N10 N 0.33994(16) 0.95692(11) 0.20869(8) 0.0276(5) Uani 1 1 d . .
C118 C 0.8295(2) 0.73787(12) 0.19834(11) 0.0278(6) Uani 1 1 d . .
C119 C 0.3309(2) 0.87693(16) 0.46645(11) 0.0368(7) Uani 1 1 d . .
C120 C 0.6096(2) 0.67447(14) 0.03836(12) 0.0366(7) Uani 1 1 d . .
C121 C 0.9200(2) 0.88589(13) 0.22165(11) 0.0327(7) Uani 1 1 d . .
H51 H 0.9741 0.8716 0.2378 0.039 Uiso 1 1 calc R U
C122 C 0.4464(3) 1.45552(14) 0.10774(12) 0.0399(7) Uani 1 1 d . .
H52 H 0.4025 1.4973 0.1157 0.048 Uiso 1 1 calc R U
C123 C -0.1612(2) 1.56333(15) 0.41128(12) 0.0381(7) Uani 1 1 d . .
C124 C 0.1665(2) 1.14589(14) 0.45282(12) 0.0373(7) Uani 1 1 d . .
H104 H 0.2143 1.1058 0.4530 0.045 Uiso 1 1 calc R U
C125 C 1.1126(2) 0.68451(13) 0.30350(13) 0.0355(7) Uani 1 1 d . .
C126 C -0.0217(2) 1.49776(13) 0.33698(12) 0.0326(7) Uani 1 1 d . .
C127 C 0.2277(2) 1.06316(14) 0.09124(11) 0.0307(6) Uani 1 1 d . .
C128 C 0.2855(2) 1.00563(13) 0.12092(10) 0.0272(6) Uani 1 1 d . .
C129 C 0.7973(2) 1.22681(13) 0.01384(11) 0.0334(7) Uani 1 1 d . .
H53 H 0.8432 1.2409 -0.0148 0.040 Uiso 1 1 calc R U
N9 N 0.26045(18) 0.92666(12) 0.49784(9) 0.0327(6) Uani 1 1 d . .
C130 C 0.1559(2) 0.95934(14) 0.39132(12) 0.0345(7) Uani 1 1 d . .
H83 H 0.1437 0.9640 0.3528 0.052 Uiso 1 1 calc R U
H84 H 0.1024 0.9879 0.4174 0.052 Uiso 1 1 calc R U
H85 H 0.1635 0.9138 0.4047 0.052 Uiso 1 1 calc R U
C131 C 0.4544(2) 0.88323(17) 0.28391(12) 0.0477(8) Uani 1 1 d . .
H105 H 0.4808 0.8830 0.2439 0.057 Uiso 1 1 calc R U
C132 C 0.6009(3) 0.7908(3) 0.29474(16) 0.122(2) Uani 1 1 d . .
H63 H 0.6260 0.7638 0.3255 0.184 Uiso 1 1 calc R U
H64 H 0.6443 0.8165 0.2758 0.184 Uiso 1 1 calc R U
H65 H 0.5946 0.7624 0.2668 0.184 Uiso 1 1 calc R U

loop_
_atom_site_aniso_label
_atom_site_aniso_U_11
_atom_site_aniso_U_22
_atom_site_aniso_U_33
_atom_site_aniso_U_23
_atom_site_aniso_U_13
_atom_site_aniso_U_12
O1 0.0310(12) 0.0335(11) 0.0229(9) -0.0003(8) -0.0024(9) -0.0096(10)
N1 0.0419(16) 0.0325(14) 0.0359(13) 0.0079(11) -0.0110(12) -0.0176(13)
N2 0.0277(13) 0.0318(12) 0.0231(11) -0.0023(9) -0.0022(10) -0.0100(11)
N3 0.0242(13) 0.0245(11) 0.0238(10) -0.0008(9) -0.0052(10) -0.0042(10)
O2 0.0557(14) 0.0230(10) 0.0341(10) 0.0008(8) -0.0026(10) -0.0150(10)
O3 0.0306(12) 0.0474(12) 0.0286(10) 0.0070(9) -0.0036(9) -0.0143(10)
O4 0.0240(11) 0.0260(10) 0.0338(10) 0.0044(8) -0.0057(9) -0.0045(9)
O5 0.0336(11) 0.0260(10) 0.0278(9) -0.0009(8) -0.0122(9) -0.0053(9)
C1 0.123(4) 0.127(4) 0.052(2) 0.034(2) -0.043(3) -0.088(4)
C2 0.072(3) 0.0335(18) 0.076(2) -0.0107(17) 0.011(2) -0.026(2)
C3 0.054(2) 0.0276(16) 0.0423(17) 0.0019(14) 0.0056(16) -0.0129(16)
C4 0.043(2) 0.097(3) 0.0204(15) 0.0065(17) -0.0020(15) 0.024(2)
C5 0.0252(15) 0.0194(13) 0.0280(13) 0.0013(10) -0.0093(12) -0.0006(12)
C6 0.044(2) 0.057(2) 0.0520(19) 0.0017(17) -0.0166(18) -0.0107(19)
C7 0.0267(16) 0.0371(16) 0.0222(13) -0.0057(11) -0.0026(12) -0.0116(14)
C8 0.058(3) 0.087(3) 0.081(3) 0.027(2) -0.030(2) 0.007(2)
C9 0.041(2) 0.055(2) 0.0365(16) 0.0003(15) -0.0100(16) 0.0077(18)
N4 0.0386(15) 0.0248(12) 0.0254(11) 0.0083(9) -0.0086(11) -0.0102(11)
C10 0.0295(16) 0.0268(14) 0.0270(13) 0.0007(11) -0.0018(12) -0.0099(13)
C11 0.0368(17) 0.0133(12) 0.0356(14) 0.0070(11) -0.0159(14) -0.0079(13)
C12 0.040(2) 0.0459(18) 0.0350(16) 0.0102(14) -0.0052(15) -0.0039(16)
C13 0.0318(17) 0.0443(17) 0.0191(12) 0.0003(12) -0.0039(13) -0.0098(15)
C14 0.0231(15) 0.0296(14) 0.0254(13) 0.0033(11) -0.0039(12) -0.0097(13)
C15 0.060(3) 0.102(4) 0.122(4) -0.016(3) -0.044(3) -0.017(3)
C16 0.0279(17) 0.0405(17) 0.0378(16) -0.0036(14) -0.0017(14) 0.0009(15)
C17 0.055(2) 0.065(2) 0.0277(15) -0.0064(15) -0.0146(16) -0.0092(19)
C18 0.0284(15) 0.0233(14) 0.0205(12) 0.0053(10) -0.0096(12) -0.0082(12)
C19 0.057(3) 0.073(3) 0.066(2) -0.008(2) -0.007(2) 0.018(2)
C20 0.075(3) 0.081(3) 0.0273(16) -0.0006(17) -0.0240(18) -0.012(2)
C21 0.0308(17) 0.0522(19) 0.0299(14) -0.0038(13) -0.0061(14) -0.0133(16)
C22 0.0276(16) 0.0340(15) 0.0216(12) -0.0021(11) -0.0023(12) -0.0083(13)
C23 0.0340(17) 0.0288(14) 0.0267(13) 0.0074(11) -0.0123(13) -0.0124(13)
C24 0.095(3) 0.047(2) 0.0488(19) 0.0001(16) -0.019(2) -0.031(2)
C25 0.045(2) 0.0304(16) 0.0326(15) 0.0030(12) -0.0083(15) -0.0105(15)
C26 0.0326(17) 0.0304(15) 0.0239(13) -0.0030(11) -0.0039(13) -0.0114(14)
C27 0.0272(16) 0.0384(16) 0.0254(13) -0.0013(12) -0.0029(13) -0.0122(14)
C28 0.0369(18) 0.0346(16) 0.0250(13) 0.0014(12) -0.0067(13) -0.0160(15)
C29 0.0243(16) 0.0556(19) 0.0235(13) -0.0013(13) -0.0077(12) -0.0098(15)
C30 0.047(2) 0.059(2) 0.0312(15) 0.0066(14) -0.0094(16) -0.0192(18)
C31 0.052(2) 0.0466(19) 0.0305(15) 0.0046(14) -0.0100(16) -0.0083(18)
N5 0.0316(14) 0.0190(11) 0.0316(11) 0.0062(9) -0.0123(11) -0.0069(10)
C32 0.0328(17) 0.0419(17) 0.0217(13) 0.0016(12) -0.0082(13) -0.0181(15)
C33 0.051(2) 0.056(2) 0.0357(17) 0.0056(16) -0.0071(17) 0.0004(19)
C34 0.0362(19) 0.0497(19) 0.0371(16) -0.0013(14) -0.0111(15) -0.0026(16)
C35 0.0379(18) 0.0196(14) 0.0486(17) 0.0031(12) -0.0199(15) -0.0042(13)
C36 0.038(2) 0.116(3) 0.0307(17) 0.006(2) -0.0006(16) 0.026(2)
C37 0.078(3) 0.048(2) 0.0188(14) 0.0050(14) -0.0078(17) 0.007(2)
C38 0.0320(17) 0.0466(17) 0.0145(12) 0.0001(12) -0.0056(12) -0.0112(15)
C39 0.0363(17) 0.0321(15) 0.0218(12) 0.0015(11) -0.0068(13) -0.0169(14)
C40 0.035(2) 0.073(2) 0.060(2) 0.0063(18) -0.0112(18) -0.0240(19)
C41 0.049(2) 0.0286(15) 0.0343(15) 0.0081(12) -0.0039(15) -0.0094(15)
C42 0.051(2) 0.0253(15) 0.0541(18) 0.0092(13) -0.0266(17) -0.0166(15)
C43 0.0392(19) 0.0356(17) 0.0265(14) 0.0071(12) -0.0062(14) -0.0047(15)
C44 0.0281(15) 0.0256(14) 0.0201(12) 0.0017(10) -0.0097(12) -0.0092(12)
C45 0.052(2) 0.0453(19) 0.0432(17) 0.0012(15) 0.0114(17) -0.0188(18)
C46 0.046(2) 0.0433(18) 0.0486(18) 0.0056(15) -0.0223(17) -0.0061(17)
C47 0.053(2) 0.0257(15) 0.0287(14) 0.0062(12) -0.0060(15) -0.0168(16)
C48 0.0235(15) 0.0279(14) 0.0245(12) 0.0040(11) -0.0056(12) -0.0061(12)
C49 0.0244(15) 0.0376(16) 0.0245(13) 0.0040(12) -0.0092(12) -0.0099(13)
C50 0.0283(16) 0.0208(13) 0.0250(12) 0.0037(10) -0.0084(12) -0.0072(12)
C51 0.050(2) 0.0232(15) 0.0316(14) 0.0026(12) 0.0000(15) -0.0095(15)
C52 0.0285(16) 0.0273(14) 0.0283(13) 0.0019(11) -0.0096(13) -0.0074(13)
C53 0.0256(15) 0.0225(13) 0.0267(13) 0.0044(10) -0.0104(12) -0.0092(12)
C54 0.0385(18) 0.0389(16) 0.0199(12) -0.0031(12) -0.0063(13) -0.0047(15)
C55 0.0359(19) 0.054(2) 0.0381(16) 0.0084(15) 0.0027(15) -0.0186(17)
N6 0.0391(15) 0.0442(15) 0.0190(10) 0.0025(10) -0.0067(11) -0.0177(13)
C56 0.0386(18) 0.0271(15) 0.0381(15) -0.0001(12) -0.0154(14) -0.0092(14)
C57 0.0393(19) 0.055(2) 0.0385(16) 0.0176(15) -0.0120(15) -0.0179(17)
C58 0.0372(19) 0.061(2) 0.0191(13) 0.0001(13) -0.0073(14) -0.0031(17)
C59 0.0349(17) 0.0377(16) 0.0206(12) -0.0026(12) -0.0030(13) -0.0126(14)
C60 0.0359(17) 0.0233(14) 0.0308(14) 0.0072(11) -0.0028(13) -0.0041(13)
C61 0.0361(18) 0.0453(19) 0.0366(16) 0.0039(14) -0.0059(15) -0.0140(16)
C62 0.045(2) 0.0280(15) 0.0336(15) 0.0093(12) -0.0170(15) -0.0121(15)
C63 0.073(3) 0.068(2) 0.055(2) 0.0168(18) -0.024(2) -0.047(2)
C64 0.117(4) 0.078(3) 0.0229(16) 0.0110(17) -0.009(2) 0.008(3)
C65 0.050(2) 0.0287(15) 0.0303(14) 0.0024(12) -0.0063(15) -0.0051(15)
C66 0.033(2) 0.058(2) 0.062(2) 0.0061(18) -0.0158(18) 0.0048(18)
C67 0.0432(19) 0.0242(14) 0.0427(16) 0.0065(12) -0.0199(15) -0.0060(14)
C68 0.056(2) 0.0253(15) 0.0369(16) 0.0044(13) -0.0036(16) -0.0159(16)
C69 0.060(2) 0.0369(17) 0.0492(18) -0.0042(14) -0.0189(18) -0.0164(18)
N7 0.0437(16) 0.0297(13) 0.0276(12) 0.0054(10) -0.0006(12) -0.0121(13)
C70 0.045(2) 0.0415(18) 0.0302(14) 0.0046(13) -0.0034(15) -0.0222(17)
C71 0.0296(16) 0.0241(14) 0.0388(15) 0.0066(12) -0.0124(13) -0.0083(13)
C72 0.048(2) 0.0227(14) 0.0310(14) 0.0080(12) -0.0070(14) -0.0143(15)
C73 0.0335(17) 0.0289(15) 0.0264(13) 0.0085(11) -0.0082(13) -0.0096(14)
C74 0.0298(16) 0.0432(17) 0.0169(12) -0.0033(11) -0.0056(12) -0.0149(14)
C75 0.0323(17) 0.0433(17) 0.0239(13) 0.0070(12) -0.0072(13) -0.0078(15)
C76 0.0273(18) 0.066(2) 0.0419(17) -0.0083(16) -0.0092(15) 0.0049(17)
C77 0.0333(17) 0.0272(14) 0.0304(14) 0.0036(11) -0.0100(13) -0.0105(13)
C78 0.0322(17) 0.0409(17) 0.0260(13) -0.0030(12) -0.0036(13) -0.0099(15)
C79 0.0332(18) 0.0361(17) 0.0465(17) 0.0125(14) -0.0043(15) -0.0060(15)
C80 0.056(2) 0.0418(19) 0.0362(16) 0.0102(14) -0.0002(17) -0.0048(18)
C81 0.062(2) 0.0253(16) 0.0561(19) 0.0041(15) -0.0076(19) -0.0201(17)
C82 0.070(3) 0.052(2) 0.0440(18) 0.0162(16) -0.0189(19) -0.031(2)
C83 0.044(2) 0.0434(18) 0.0321(15) 0.0093(13) -0.0112(15) -0.0232(16)
C84 0.0288(16) 0.0221(13) 0.0287(13) 0.0042(11) -0.0101(12) -0.0045(12)
C85 0.0431(19) 0.0262(15) 0.0326(14) 0.0082(12) -0.0047(14) -0.0126(14)
C86 0.0405(18) 0.0239(14) 0.0302(14) 0.0065(11) -0.0106(14) -0.0134(14)
C87 0.0355(18) 0.0437(17) 0.0250(13) 0.0014(12) -0.0039(13) -0.0180(15)
C88 0.0363(18) 0.057(2) 0.0200(13) 0.0020(13) -0.0067(13) -0.0097(16)
C89 0.0288(17) 0.0494(18) 0.0258(13) -0.0105(13) -0.0068(13) -0.0098(15)
C90 0.0321(16) 0.0206(13) 0.0284(13) 0.0059(11) -0.0109(13) -0.0129(13)
C91 0.0273(16) 0.0300(15) 0.0273(13) 0.0049(11) -0.0053(13) -0.0014(13)
C92 0.040(2) 0.050(2) 0.0444(17) 0.0072(15) -0.0068(16) -0.0138(17)
C93 0.0284(17) 0.0444(17) 0.0251(13) -0.0015(12) -0.0067(13) -0.0095(15)
C94 0.0305(16) 0.0270(14) 0.0290(13) 0.0012(11) -0.0062(13) -0.0070(13)
C95 0.043(2) 0.0451(18) 0.0287(14) -0.0021(13) 0.0008(14) -0.0219(17)
C96 0.052(2) 0.0242(15) 0.0281(14) 0.0010(12) -0.0009(15) -0.0070(15)
C97 0.099(4) 0.096(3) 0.068(2) 0.028(2) -0.012(3) -0.068(3)
C99 0.053(2) 0.062(2) 0.0442(18) 0.0162(16) -0.0106(17) -0.029(2)
C100 0.0357(18) 0.0156(13) 0.0394(15) 0.0010(11) -0.0162(14) -0.0041(13)
C101 0.0368(19) 0.0541(19) 0.0237(14) -0.0028(13) -0.0111(14) 0.0048(16)
C102 0.0359(19) 0.056(2) 0.057(2) 0.0177(16) -0.0105(17) -0.0240(17)
C103 0.0368(18) 0.0258(14) 0.0346(14) -0.0039(12) -0.0060(14) -0.0075(14)
C104 0.074(3) 0.154(4) 0.0388(19) -0.005(2) -0.023(2) -0.061(3)
C105 0.0329(17) 0.0377(16) 0.0226(12) -0.0037(11) -0.0054(13) -0.0159(14)
C106 0.048(2) 0.0284(15) 0.0336(15) 0.0053(12) -0.0054(15) -0.0206(15)
C107 0.0424(19) 0.0271(15) 0.0266(14) 0.0039(12) 0.0021(14) -0.0077(15)
C108 0.0416(19) 0.0416(17) 0.0234(13) 0.0011(12) -0.0058(14) -0.0235(16)
C109 0.0445(19) 0.0306(16) 0.0270(14) 0.0086(12) -0.0097(14) -0.0120(15)
C110 0.062(2) 0.0277(16) 0.0408(17) -0.0024(13) 0.0028(17) -0.0133(17)
N8 0.0427(16) 0.0340(14) 0.0307(12) 0.0015(10) -0.0005(12) -0.0175(13)
C111 0.054(2) 0.0220(14) 0.0290(14) 0.0040(11) 0.0021(15) -0.0154(15)
C112 0.0371(18) 0.0391(17) 0.0366(15) 0.0024(13) -0.0122(15) -0.0119(15)
C113 0.061(2) 0.0461(19) 0.0536(19) 0.0198(16) -0.0123(19) -0.0308(19)
C114 0.0368(17) 0.0371(16) 0.0214(12) -0.0018(11) -0.0020(13) -0.0181(15)
C115 0.0345(17) 0.0336(16) 0.0257(13) 0.0017(12) -0.0013(13) 0.0013(14)
C116 0.055(2) 0.049(2) 0.058(2) 0.0099(16) -0.0306(19) -0.0067(18)
N10 0.0274(13) 0.0365(13) 0.0197(10) 0.0020(9) -0.0031(10) -0.0124(11)
C118 0.0279(16) 0.0243(14) 0.0289(13) 0.0036(11) -0.0097(13) -0.0017(13)
C119 0.0268(17) 0.059(2) 0.0176(12) -0.0013(13) -0.0023(13) -0.0030(16)
C120 0.047(2) 0.0375(17) 0.0312(14) 0.0000(12) -0.0086(15) -0.0221(16)
C121 0.0343(17) 0.0323(15) 0.0364(15) 0.0101(12) -0.0175(14) -0.0122(14)
C122 0.054(2) 0.0259(15) 0.0347(15) 0.0032(12) -0.0009(16) -0.0117(16)
C123 0.0365(18) 0.0410(18) 0.0337(15) 0.0104(13) -0.0069(14) -0.0097(15)
C124 0.0420(19) 0.0338(16) 0.0364(15) -0.0013(13) -0.0052(15) -0.0136(15)
C125 0.048(2) 0.0196(14) 0.0478(17) 0.0088(13) -0.0288(17) -0.0116(15)
C126 0.0364(18) 0.0296(16) 0.0332(14) 0.0039(12) -0.0094(14) -0.0109(14)
C127 0.0292(16) 0.0385(16) 0.0235(13) -0.0008(12) -0.0096(13) -0.0046(14)
C128 0.0237(15) 0.0379(16) 0.0238(13) 0.0006(11) -0.0051(12) -0.0152(13)
C129 0.0350(18) 0.0358(16) 0.0280(14) 0.0107(12) -0.0063(14) -0.0112(15)
N9 0.0335(14) 0.0480(15) 0.0152(10) -0.0048(10) -0.0021(11) -0.0102(13)
C130 0.0274(16) 0.0399(17) 0.0323(14) 0.0060(13) -0.0036(13) -0.0079(14)
C131 0.038(2) 0.072(2) 0.0165(13) 0.0010(14) 0.0010(14) 0.0035(18)
C132 0.071(3) 0.187(6) 0.032(2) 0.017(3) 0.004(2) 0.067(3)

loop_
_atom_type_symbol
_atom_type_description
_atom_type_scat_dispersion_real
_atom_type_scat_dispersion_imag
_atom_type_scat_source
C C 0.0033 0.0016 'International Tables Vol C Tables 4.2.6.8 and 6.1.1.4'
H H 0.0000 0.0000 'International Tables Vol C Tables 4.2.6.8 and 6.1.1.4'
N N 0.0061 0.0033 'International Tables Vol C Tables 4.2.6.8 and 6.1.1.4'
O O 0.0106 0.0060 'International Tables Vol C Tables 4.2.6.8 and 6.1.1.4'

loop_
_geom_angle_atom_site_label_1
_geom_angle_atom_site_label_2
_geom_angle_atom_site_label_3
_geom_angle
C93 O1 C130 114.2(2)
C61 N1 C83 108.5(3)
C7 N2 C49 110.7(2)
C94 N3 C118 109.3(2)
C72 O2 C24 113.8(2)
C27 O3 C102 112.7(2)
C53 O4 C16 113.7(2)
C26 O5 C56 114.09(19)
C82 C1 H1 109.5
C82 C1 H2 109.5
H1 C1 H2 109.5
C82 C1 H3 109.5
H1 C1 H3 109.5
H2 C1 H3 109.5
C81 C2 H54 109.5
C81 C2 H55 109.5
H54 C2 H55 109.5
C81 C2 H56 109.5
H54 C2 H56 109.5
H55 C2 H56 109.5
C81 C3 C96 122.2(3)
C81 C3 H96 118.9
C96 C3 H96 118.9
C58 C4 C36 122.8(3)
C58 C4 H97 118.6
C36 C4 H97 118.6
C52 C5 C44 123.1(2)
C52 C5 H98 118.4
C44 C5 H98 118.4
C66 C6 C123 119.0(3)
C66 C6 C15 121.4(3)
C123 C6 C15 119.6(3)
N2 C7 C89 106.9(2)
N2 C7 C22 123.9(2)
C89 C7 C22 129.2(3)
C9 C8 H19 109.5
C9 C8 H20 109.5
H19 C8 H20 109.5
C9 C8 H21 109.5
H19 C8 H21 109.5
H20 C8 H21 109.5
C12 C9 C76 117.6(3)
C12 C9 C8 122.1(3)
C76 C9 C8 120.3(3)
C18 N4 C73 106.6(2)
C114 C10 C14 106.2(2)
C114 C10 H86 126.9
C14 C10 H86 126.9
C86 C11 C100 120.9(2)
C86 C11 C84 120.1(3)
C100 C11 C84 118.8(2)
C9 C12 C75 122.9(3)
C9 C12 H106 118.5
C75 C12 H106 118.5
C131 C13 C93 119.1(2)
C131 C13 C39 118.0(2)
C93 C13 C39 122.9(3)
C128 C14 N10 121.7(2)
C128 C14 C10 128.8(2)
N10 C14 C10 109.5(2)
C6 C15 H10 109.5
C6 C15 H11 109.5
H10 C15 H11 109.5
C6 C15 H12 109.5
H10 C15 H12 109.5
H11 C15 H12 109.5
O4 C16 H74 109.5
O4 C16 H75 109.5
H74 C16 H75 109.5
O4 C16 H76 109.5
H74 C16 H76 109.5
H75 C16 H76 109.5
C20 C17 C54 119.5(3)
C20 C17 C104 119.9(3)
C54 C17 C104 120.6(3)
N4 C18 C91 110.8(2)
N4 C18 C44 119.6(2)
C91 C18 C44 129.6(2)
C33 C19 H13 109.5
C33 C19 H14 109.5
H13 C19 H14 109.5
C33 C19 H15 109.5
H13 C19 H15 109.5
H14 C19 H15 109.5
C17 C20 C37 121.6(3)
C17 C20 H107 119.2
C37 C20 H107 119.2
C76 C21 C127 118.6(3)
C76 C21 C40 121.2(3)
C127 C21 C40 120.2(3)
C105 C22 C26 117.6(2)
C105 C22 C7 119.3(2)
C26 C22 C7 123.2(2)
C84 C23 N5 123.6(2)
C84 C23 C121 126.2(2)
N5 C23 C121 110.1(2)
O2 C24 H77 109.5
O2 C24 H78 109.5
H77 C24 H78 109.5
O2 C24 H79 109.5
H77 C24 H79 109.5
H78 C24 H79 109.5
C68 C25 C126 106.9(3)
C68 C25 H66 126.6
C126 C25 H66 126.6
O5 C26 C77 119.1(2)
O5 C26 C22 119.3(2)
C77 C26 C22 121.5(2)
O3 C27 C87 119.4(3)
O3 C27 C108 119.3(2)
C87 C27 C108 121.3(3)
N6 C28 C78 112.2(2)
N6 C28 C108 119.4(2)
C78 C28 C108 128.1(3)
C89 C29 C49 108.6(2)
C89 C29 H87 125.7
C49 C29 H87 125.7
C86 C30 H28 109.5
C86 C30 H29 109.5
H28 C30 H29 109.5
C86 C30 H30 109.5
H28 C30 H30 109.5
H29 C30 H30 109.5
C33 C31 C43 122.2(3)
C33 C31 H108 118.9
C43 C31 H108 118.9
C48 N5 C23 104.70(19)
C74 C32 N6 122.5(3)
C74 C32 C59 128.2(2)
N6 C32 C59 109.2(2)
C66 C33 C31 117.2(3)
C66 C33 C19 122.2(3)
C31 C33 C19 120.6(3)
C100 C34 H31 109.5
C100 C34 H32 109.5
H31 C34 H32 109.5
C100 C34 H33 109.5
H31 C34 H33 109.5
H32 C34 H33 109.5
C125 C35 C100 121.6(3)
C125 C35 H109 119.2
C100 C35 H109 119.2
C131 C36 C4 117.2(3)
C131 C36 C132 120.2(3)
C4 C36 C132 122.6(3)
C20 C37 C80 118.8(3)
C20 C37 C64 121.2(3)
C80 C37 C64 120.0(4)
N9 C38 C88 106.7(2)
N9 C38 C74 123.1(2)
C88 C38 C74 130.2(2)
N10 C39 C114 111.4(2)
N10 C39 C13 118.7(3)
C114 C39 C13 129.9(2)
C21 C40 H22 109.5
C21 C40 H23 109.5
H22 C40 H23 109.5
C21 C40 H24 109.5
H22 C40 H24 109.5
H23 C40 H24 109.5
C113 C41 C60 121.7(3)
C113 C41 H110 119.1
C60 C41 H110 119.1
C67 C42 C94 107.5(2)
C67 C42 H46 126.2
C94 C42 H46 126.2
C31 C43 C123 119.2(3)
C31 C43 C46 119.5(3)
C123 C43 C46 121.3(3)
C53 C44 C5 117.0(2)
C53 C44 C18 123.6(2)
C5 C44 C18 119.3(2)
C95 C45 H57 109.5
C95 C45 H58 109.5
H57 C45 H58 109.5
C95 C45 H59 109.5
H57 C45 H59 109.5
H58 C45 H59 109.5
C43 C46 H16 109.5
C43 C46 H17 109.5
H16 C46 H17 109.5
C43 C46 H18 109.5
H16 C46 H18 109.5
H17 C46 H18 109.5
N7 C47 C111 106.3(3)
N7 C47 C109 124.2(2)
C111 C47 C109 129.5(2)
N5 C48 C71 112.7(2)
N5 C48 C50 122.5(2)
C71 C48 C50 124.6(2)
N2 C49 C29 105.8(2)
N2 C49 C128 123.7(2)
C29 C49 C128 130.4(2)
C90 C50 C53 119.6(2)
C90 C50 C48 119.0(2)
C53 C50 C48 121.1(2)
C72 C51 C110 117.6(3)
C72 C51 C107 121.8(2)
C110 C51 C107 120.6(3)
C5 C52 C90 117.9(3)
C5 C52 C79 121.8(2)
C90 C52 C79 120.3(2)
O4 C53 C50 119.4(2)
O4 C53 C44 119.3(2)
C50 C53 C44 121.2(3)
C115 C54 C17 120.7(2)
C115 C54 C74 120.7(2)
C17 C54 C74 118.5(3)
C83 C55 C92 107.6(3)
C83 C55 H67 126.2
C92 C55 H67 126.2
C28 N6 C32 105.9(2)
O5 C56 H90 109.5
O5 C56 H91 109.5
H90 C56 H91 109.5
O5 C56 H92 109.5
H90 C56 H92 109.5
H91 C56 H92 109.5
C75 C57 H25 109.5
C75 C57 H26 109.5
H25 C57 H26 109.5
C75 C57 H27 109.5
H25 C57 H27 109.5
H26 C57 H27 109.5
C4 C58 C93 118.6(3)
C4 C58 C119 118.4(3)
C93 C58 C119 122.9(3)
C78 C59 C32 107.2(2)
C78 C59 H68 126.4
C32 C59 H68 126.4
C41 C60 C85 118.7(2)
C41 C60 C65 121.0(2)
C85 C60 C65 120.4(2)
C92 C61 N1 107.8(2)
C92 C61 C112 130.8(3)
N1 C61 C112 121.3(3)
C86 C62 C125 122.1(3)
C86 C62 H111 119.0
C125 C62 H111 119.0
C113 C63 C82 121.6(3)
C113 C63 H112 119.2
C82 C63 H112 119.2
C37 C64 H37 109.5
C37 C64 H38 109.5
H37 C64 H38 109.5
C37 C64 H39 109.5
H37 C64 H39 109.5
H38 C64 H39 109.5
C60 C65 H4 109.5
C60 C65 H5 109.5
H4 C65 H5 109.5
C60 C65 H6 109.5
H4 C65 H6 109.5
H5 C65 H6 109.5
C33 C66 C6 123.2(3)
C33 C66 H113 118.4
C6 C66 H113 118.4
C118 C67 C42 108.2(2)
C118 C67 H47 125.9
C42 C67 H47 125.9
C25 C68 C106 106.3(2)
C25 C68 H69 126.9
C106 C68 H69 126.9
C120 C69 H93 109.5
C120 C69 H94 109.5
H93 C69 H94 109.5
C120 C69 H95 109.5
H93 C69 H95 109.5
H94 C69 H95 109.5
C107 N7 C47 109.4(2)
C95 C70 C87 123.4(2)
C95 C70 H99 118.3
C87 C70 H99 118.3
C121 C71 C48 106.0(2)
C121 C71 H48 127.0
C48 C71 H48 127.0
O2 C72 C51 119.7(3)
O2 C72 C96 118.0(3)
C51 C72 C96 122.2(2)
C109 C73 N4 122.8(3)
C109 C73 C129 128.6(2)
N4 C73 C129 108.5(2)
C32 C74 C38 124.6(2)
C32 C74 C54 120.8(2)
C38 C74 C54 114.5(2)
C12 C75 C127 118.6(3)
C12 C75 C57 120.3(2)
C127 C75 C57 121.1(2)
C9 C76 C21 122.3(3)
C9 C76 H114 118.8
C21 C76 H114 118.8
C26 C77 C103 117.8(2)
C26 C77 C94 125.2(2)
C103 C77 C94 117.0(2)
C59 C78 C28 105.6(3)
C59 C78 H70 127.2
C28 C78 H70 127.2
C52 C79 H60 109.5
C52 C79 H61 109.5
H60 C79 H61 109.5
C52 C79 H62 109.5
H60 C79 H62 109.5
H61 C79 H62 109.5
C37 C80 C115 121.0(3)
C37 C80 H115 119.5
C115 C80 H115 119.5
C110 C81 C3 119.0(3)
C110 C81 C2 121.1(3)
C3 C81 C2 119.9(3)
C85 C82 C63 119.1(3)
C85 C82 C1 121.8(3)
C63 C82 C1 119.2(3)
N1 C83 C55 107.9(3)
N1 C83 C87 118.1(3)
C55 C83 C87 133.8(2)
C23 C84 C118 123.9(2)
C23 C84 C11 117.4(2)
C118 C84 C11 118.7(2)
C82 C85 C60 120.4(2)
C82 C85 C109 119.3(2)
C60 C85 C109 120.3(2)
C62 C86 C11 118.6(3)
C62 C86 C30 120.3(2)
C11 C86 C30 121.1(2)
C27 C87 C70 116.7(3)
C27 C87 C83 122.2(3)
C70 C87 C83 120.9(2)
C101 C88 C38 108.5(2)
C101 C88 H71 125.8
C38 C88 H71 125.8
C29 C89 C7 108.0(2)
C29 C89 H88 126.0
C7 C89 H88 126.0
C50 C90 C52 121.0(2)
C50 C90 H100 119.5
C52 C90 H100 119.5
C129 C91 C18 106.2(3)
C129 C91 H49 126.9
C18 C91 H49 126.9
C61 C92 C55 108.1(3)
C61 C92 H72 126.0
C55 C92 H72 126.0
O1 C93 C13 120.8(2)
O1 C93 C58 119.2(2)
C13 C93 C58 120.0(3)
N3 C94 C42 107.6(2)
N3 C94 C77 124.3(2)
C42 C94 C77 128.0(2)
C70 C95 C124 117.5(3)
C70 C95 C45 121.1(3)
C124 C95 C45 121.4(3)
C3 C96 C72 116.9(3)
C3 C96 C106 119.5(3)
C72 C96 C106 123.6(2)
C113 C97 H7 109.5
C113 C97 H8 109.5
H7 C97 H8 109.5
C113 C97 H9 109.5
H7 C97 H9 109.5
H8 C97 H9 109.5
C115 C99 H40 109.5
C115 C99 H41 109.5
H40 C99 H41 109.5
C115 C99 H42 109.5
H40 C99 H42 109.5
H41 C99 H42 109.5
C35 C100 C11 118.5(2)
C35 C100 C34 120.4(3)
C11 C100 C34 121.0(2)
C88 C101 C119 107.0(3)
C88 C101 H73 126.5
C119 C101 H73 126.5
O3 C102 H80 109.5
O3 C102 H81 109.5
H80 C102 H81 109.5
O3 C102 H82 109.5
H80 C102 H82 109.5
H81 C102 H82 109.5
C120 C103 C77 122.1(3)
C120 C103 H101 119.0
C77 C103 H101 119.0
C17 C104 H43 109.5
C17 C104 H44 109.5
H43 C104 H44 109.5
C17 C104 H45 109.5
H43 C104 H45 109.5
H44 C104 H45 109.5
C120 C105 C22 122.5(2)
C120 C105 H102 118.8
C22 C105 H102 118.8
N8 C106 C96 121.1(2)
N8 C106 C68 111.0(3)
C96 C106 C68 127.8(2)
N7 C107 C122 107.9(3)
N7 C107 C51 122.0(2)
C122 C107 C51 129.8(3)
C124 C108 C27 118.4(2)
C124 C108 C28 118.9(3)
C27 C108 C28 122.6(3)
C73 C109 C47 124.3(2)
C73 C109 C85 119.1(3)
C47 C109 C85 116.6(2)
C81 C110 C51 122.0(3)
C81 C110 H103 119.0
C51 C110 H103 119.0
C106 N8 C126 106.5(2)
C122 C111 C47 108.8(2)
C122 C111 H50 125.6
C47 C111 H50 125.6
C126 C112 C61 122.3(3)
C126 C112 C123 120.4(2)
C61 C112 C123 117.1(3)
C41 C113 C63 118.5(3)
C41 C113 C97 120.9(3)
C63 C113 C97 120.6(3)
C10 C114 C39 107.0(2)
C10 C114 H89 126.5
C39 C114 H89 126.5
C54 C115 C80 118.4(3)
C54 C115 C99 122.3(2)
C80 C115 C99 119.2(3)
C125 C116 H34 109.5
C125 C116 H35 109.5
H34 C116 H35 109.5
C125 C116 H36 109.5
H34 C116 H36 109.5
H35 C116 H36 109.5
C39 N10 C14 105.9(2)
N3 C118 C67 107.3(2)
N3 C118 C84 122.3(2)
C67 C118 C84 130.1(2)
N9 C119 C101 108.2(2)
N9 C119 C58 123.9(3)
C101 C119 C58 127.8(3)
C105 C120 C103 118.6(2)
C105 C120 C69 122.2(2)
C103 C120 C69 119.3(3)
C71 C121 C23 106.3(2)
C71 C121 H51 126.8
C23 C121 H51 126.8
C111 C122 C107 107.6(3)
C111 C122 H52 126.2
C107 C122 H52 126.2
C6 C123 C43 119.2(3)
C6 C123 C112 122.5(3)
C43 C123 C112 118.3(3)
C108 C124 C95 122.7(3)
C108 C124 H104 118.7
C95 C124 H104 118.7
C35 C125 C62 118.3(2)
C35 C125 C116 120.9(3)
C62 C125 C116 120.8(3)
C112 C126 N8 123.7(2)
C112 C126 C25 126.9(3)
N8 C126 C25 109.3(3)
C21 C127 C75 119.9(2)
C21 C127 C128 121.6(2)
C75 C127 C128 118.6(2)
C14 C128 C49 123.7(2)
C14 C128 C127 119.8(2)
C49 C128 C127 116.5(2)
C91 C129 C73 107.7(2)
C91 C129 H53 126.1
C73 C129 H53 126.1
C119 N9 C38 109.6(2)
O1 C130 H83 109.5
O1 C130 H84 109.5
H83 C130 H84 109.5
O1 C130 H85 109.5
H83 C130 H85 109.5
H84 C130 H85 109.5
C36 C131 C13 122.1(3)
C36 C131 H105 118.9
C13 C131 H105 118.9
C36 C132 H63 109.5
C36 C132 H64 109.5
H63 C132 H64 109.5
C36 C132 H65 109.5
H63 C132 H65 109.5
H64 C132 H65 109.5

loop_
_geom_bond_atom_site_label_1
_geom_bond_atom_site_label_2
_geom_bond_distance
O1 C93 1.371(3)
O1 C130 1.446(3)
N1 C61 1.381(4)
N1 C83 1.382(3)
N2 C7 1.369(3)
N2 C49 1.380(3)
N3 C94 1.367(3)
N3 C118 1.379(3)
O2 C72 1.381(3)
O2 C24 1.419(4)
O3 C27 1.385(3)
O3 C102 1.437(3)
O4 C53 1.389(3)
O4 C16 1.432(3)
O5 C26 1.387(3)
O5 C56 1.454(3)
C1 C82 1.521(4)
C1 H1 0.9600
C1 H2 0.9600
C1 H3 0.9600
C2 C81 1.524(4)
C2 H54 0.9600
C2 H55 0.9600
C2 H56 0.9600
C3 C81 1.384(5)
C3 C96 1.407(4)
C3 H96 0.9300
C4 C58 1.389(4)
C4 C36 1.402(4)
C4 H97 0.9300
C5 C52 1.380(3)
C5 C44 1.404(4)
C5 H98 0.9300
C6 C66 1.396(5)
C6 C123 1.399(4)
C6 C15 1.521(5)
C7 C89 1.398(3)
C7 C22 1.458(4)
C8 C9 1.510(4)
C8 H19 0.9600
C8 H20 0.9600
C8 H21 0.9600
C9 C12 1.368(4)
C9 C76 1.393(5)
N4 C18 1.323(3)
N4 C73 1.405(3)
C10 C114 1.361(3)
C10 C14 1.439(4)
C10 H86 0.9300
C11 C86 1.395(4)
C11 C100 1.400(4)
C11 C84 1.499(3)
C12 C75 1.403(4)
C12 H106 0.9300
C13 C131 1.401(4)
C13 C93 1.404(4)
C13 C39 1.474(3)
C14 C128 1.381(3)
C14 N10 1.408(3)
C15 H10 0.9600
C15 H11 0.9600
C15 H12 0.9600
C16 H74 0.9600
C16 H75 0.9600
C16 H76 0.9600
C17 C20 1.375(4)
C17 C54 1.397(4)
C17 C104 1.524(5)
C18 C91 1.446(4)
C18 C44 1.470(3)
C19 C33 1.496(5)
C19 H13 0.9600
C19 H14 0.9600
C19 H15 0.9600
C20 C37 1.379(5)
C20 H107 0.9300
C21 C76 1.402(4)
C21 C127 1.406(4)
C21 C40 1.503(4)
C22 C105 1.412(4)
C22 C26 1.414(3)
C23 C84 1.381(3)
C23 N5 1.405(3)
C23 C121 1.442(3)
C24 H77 0.9600
C24 H78 0.9600
C24 H79 0.9600
C25 C68 1.354(4)
C25 C126 1.440(3)
C25 H66 0.9300
C26 C77 1.399(4)
C27 C87 1.409(3)
C27 C108 1.417(4)
C28 N6 1.318(4)
C28 C78 1.450(4)
C28 C108 1.488(3)
C29 C89 1.382(4)
C29 C49 1.406(3)
C29 H87 0.9300
C30 C86 1.508(4)
C30 H28 0.9600
C30 H29 0.9600
C30 H30 0.9600
C31 C33 1.383(5)
C31 C43 1.405(4)
C31 H108 0.9300
N5 C48 1.315(3)
C32 C74 1.378(4)
C32 N6 1.399(3)
C32 C59 1.439(4)
C33 C66 1.375(5)
C34 C100 1.507(4)
C34 H31 0.9600
C34 H32 0.9600
C34 H33 0.9600
C35 C125 1.385(4)
C35 C100 1.398(4)
C35 H109 0.9300
C36 C131 1.391(4)
C36 C132 1.500(5)
C37 C80 1.388(5)
C37 C64 1.534(4)
C38 N9 1.388(3)
C38 C88 1.402(4)
C38 C74 1.415(4)
C39 N10 1.328(3)
C39 C114 1.443(4)
C40 H22 0.9600
C40 H23 0.9600
C40 H24 0.9600
C41 C113 1.376(4)
C41 C60 1.399(4)
C41 H110 0.9300
C42 C67 1.389(4)
C42 C94 1.394(4)
C42 H46 0.9300
C43 C123 1.406(4)
C43 C46 1.495(4)
C44 C53 1.403(3)
C45 C95 1.500(4)
C45 H57 0.9600
C45 H58 0.9600
C45 H59 0.9600
C46 H16 0.9600
C46 H17 0.9600
C46 H18 0.9600
C47 N7 1.389(3)
C47 C111 1.414(4)
C47 C109 1.416(4)
C48 C71 1.451(3)
C48 C50 1.482(3)
C49 C128 1.427(4)
C50 C90 1.386(4)
C50 C53 1.391(3)
C51 C72 1.392(4)
C51 C110 1.413(4)
C51 C107 1.468(4)
C52 C90 1.403(4)
C52 C79 1.513(4)
C54 C115 1.384(4)
C54 C74 1.515(3)
C55 C83 1.385(4)
C55 C92 1.394(4)
C55 H67 0.9300
C56 H90 0.9600
C56 H91 0.9600
C56 H92 0.9600
C57 C75 1.497(4)
C57 H25 0.9600
C57 H26 0.9600
C57 H27 0.9600
C58 C93 1.407(4)
C58 C119 1.474(4)
C59 C78 1.355(4)
C59 H68 0.9300
C60 C85 1.402(3)
C60 C65 1.516(4)
C61 C92 1.381(4)
C61 C112 1.443(4)
C62 C86 1.388(4)
C62 C125 1.390(4)
C62 H111 0.9300
C63 C113 1.381(4)
C63 C82 1.399(4)
C63 H112 0.9300
C64 H37 0.9600
C64 H38 0.9600
C64 H39 0.9600
C65 H4 0.9600
C65 H5 0.9600
C65 H6 0.9600
C66 H113 0.9300
C67 C118 1.386(3)
C67 H47 0.9300
C68 C106 1.453(4)
C68 H69 0.9300
C69 C120 1.504(4)
C69 H93 0.9600
C69 H94 0.9600
C69 H95 0.9600
N7 C107 1.358(4)
C70 C95 1.382(4)
C70 C87 1.414(4)
C70 H99 0.9300
C71 C121 1.346(3)
C71 H48 0.9300
C72 C96 1.415(4)
C73 C109 1.383(4)
C73 C129 1.421(4)
C75 C127 1.407(4)
C76 H114 0.9300
C77 C103 1.412(4)
C77 C94 1.469(3)
C78 H70 0.9300
C79 H60 0.9600
C79 H61 0.9600
C79 H62 0.9600
C80 C115 1.414(4)
C80 H115 0.9300
C81 C110 1.377(4)
C82 C85 1.382(4)
C83 C87 1.476(4)
C84 C118 1.436(3)
C85 C109 1.502(4)
C88 C101 1.392(4)
C88 H71 0.9300
C89 H88 0.9300
C90 H100 0.9300
C91 C129 1.351(3)
C91 H49 0.9300
C92 H72 0.9300
C95 C124 1.394(4)
C96 C106 1.449(4)
C97 C113 1.536(4)
C97 H7 0.9600
C97 H8 0.9600
C97 H9 0.9600
C99 C115 1.510(4)
C99 H40 0.9600
C99 H41 0.9600
C99 H42 0.9600
C101 C119 1.403(4)
C101 H73 0.9300
C102 H80 0.9600
C102 H81 0.9600
C102 H82 0.9600
C103 C120 1.394(4)
C103 H101 0.9300
C104 H43 0.9600
C104 H44 0.9600
C104 H45 0.9600
C105 C120 1.372(4)
C105 H102 0.9300
C106 N8 1.327(3)
C107 C122 1.415(4)
C108 C124 1.383(4)
C110 H103 0.9300
N8 C126 1.390(4)
C111 C122 1.358(4)
C111 H50 0.9300
C112 C126 1.387(4)
C112 C123 1.500(4)
C114 H89 0.9300
C116 C125 1.506(4)
C116 H34 0.9600
C116 H35 0.9600
C116 H36 0.9600
C119 N9 1.364(4)
C121 H51 0.9300
C122 H52 0.9300
C124 H104 0.9300
C127 C128 1.491(4)
C129 H53 0.9300
C130 H83 0.9600
C130 H84 0.9600
C130 H85 0.9600
C131 H105 0.9300
C132 H63 0.9600
C132 H64 0.9600
C132 H65 0.9600

loop_
_platon_squeeze_void_nr
_platon_squeeze_void_average_x
_platon_squeeze_void_average_y
_platon_squeeze_void_average_z
_platon_squeeze_void_volume
_platon_squeeze_void_count_electrons
_platon_squeeze_void_content
1 -0.434 0.436 0.434 2132 609 ' '
